data_7130317
loop_
_publ_author_name
'Romano, Giammarco Maria'
'Mummolo, Liviana'
'Savastano, Matteo'
'Paoli, Paola'
'Rossi, Patrizia'
'Prodi, Luca'
'Bencini, Andrea'

_publ_section_title
;
 Polyamine receptors containing anthracene as fluorescent probes for
 ketoprofen in H<sub>2</sub>O/EtOH solution.
;
_journal_issue 50
_journal_name_full 'Chemical communications (Cambridge, England)'
_journal_page_first 7022
_journal_page_last 7025
_journal_paper_doi 10.1039/d2cc01107g
_journal_volume 58
_journal_year 2022
_chemical_formula_sum 'C69.5 H72.25 N3 O9.5'
_chemical_formula_weight 1101.55
_space_group_crystal_system triclinic
_space_group_IT_number 2
_space_group_name_Hall '-P 1'
_space_group_name_H-M_alt 'P -1'
_atom_sites_solution_hydrogens mixed
_audit_block_doi 10.5517/ccdc.csd.cc291b8z
_audit_creation_method SHELXL-2018/3
_audit_update_record
;
2021-10-26 deposited with the CCDC.	2022-06-10 downloaded from the CCDC.
;
_cell_angle_alpha 101.4000(10)
_cell_angle_beta 99.0060(10)
_cell_angle_gamma 101.8580(10)
_cell_formula_units_Z 2
_cell_length_a 12.1823(3)
_cell_length_b 13.0452(4)
_cell_length_c 19.3857(5)
_cell_measurement_reflns_used 9970
_cell_measurement_temperature 100(2)
_cell_measurement_theta_max 72.40
_cell_measurement_theta_min 3.56
_cell_volume 2892.47(14)
_computing_cell_refinement 'Bruker SAINT'
_computing_data_collection 'Bruker APEX2'
_computing_data_reduction 'Bruker SAINT'
_computing_structure_refinement 'SHELXL-2018/3 (Sheldrick, 2018)'
_computing_structure_solution 'SHELXT 2014/5 (Sheldrick, 2014)'
_diffrn_ambient_temperature 100(2)
_diffrn_measured_fraction_theta_full 0.996
_diffrn_measured_fraction_theta_max 0.992
_diffrn_measurement_device_type 'Bruker APEX-II CCD'
_diffrn_measurement_method '\f and \w scans'
_diffrn_radiation_type CuK\a
_diffrn_radiation_wavelength 1.54178
_diffrn_reflns_av_R_equivalents 0.0545
_diffrn_reflns_av_unetI/netI 0.0301
_diffrn_reflns_Laue_measured_fraction_full 0.996
_diffrn_reflns_Laue_measured_fraction_max 0.992
_diffrn_reflns_limit_h_max 15
_diffrn_reflns_limit_h_min -14
_diffrn_reflns_limit_k_max 16
_diffrn_reflns_limit_k_min -16
_diffrn_reflns_limit_l_max 23
_diffrn_reflns_limit_l_min -23
_diffrn_reflns_number 86439
_diffrn_reflns_point_group_measured_fraction_full 0.996
_diffrn_reflns_point_group_measured_fraction_max 0.992
_diffrn_reflns_theta_full 67.679
_diffrn_reflns_theta_max 72.396
_diffrn_reflns_theta_min 2.376
_exptl_absorpt_coefficient_mu 0.671
_exptl_absorpt_correction_T_max 0.7536
_exptl_absorpt_correction_T_min 0.6073
_exptl_absorpt_correction_type multi-scan
_exptl_absorpt_process_details 'SADABS-2016/2; sheldrick (2015)'
_exptl_crystal_colour yellow
_exptl_crystal_density_diffrn 1.265
_exptl_crystal_description prismatic
_exptl_crystal_F_000 1172
_exptl_crystal_size_max 0.400
_exptl_crystal_size_mid 0.400
_exptl_crystal_size_min 0.200
_refine_diff_density_max 1.235
_refine_diff_density_min -0.578
_refine_diff_density_rms 0.057
_refine_ls_extinction_method none
_refine_ls_goodness_of_fit_ref 1.012
_refine_ls_hydrogen_treatment mixed
_refine_ls_matrix_type full
_refine_ls_number_parameters 769
_refine_ls_number_reflns 11351
_refine_ls_number_restraints 6
_refine_ls_restrained_S_all 1.016
_refine_ls_R_factor_all 0.0703
_refine_ls_R_factor_gt 0.0631
_refine_ls_shift/su_max 0.005
_refine_ls_shift/su_mean 0.000
_refine_ls_structure_factor_coef Fsqd
_refine_ls_weighting_details 'w=1/[\s^2^(Fo^2^)+(0.0887P)^2^+2.6399P] where P=(Fo^2^+2Fc^2^)/3'
_refine_ls_weighting_scheme calc
_refine_ls_wR_factor_gt 0.1692
_refine_ls_wR_factor_ref 0.1763
_reflns_Friedel_coverage 0.000
_reflns_number_gt 9916
_reflns_number_total 11351
_reflns_threshold_expression 'I > 2\s(I)'
_cod_data_source_file d2cc01107g2.cif
_cod_data_source_block 1
_cod_original_formula_sum 'C69.50 H72.25 N3 O9.50'
_cod_database_code 7130317
_shelx_shelxl_version_number 2018/3
_shelx_space_group_comment
;
The symmetry employed for this shelxl refinement is uniquely defined
by the following loop, which should always be used as a source of
symmetry information in preference to the above space-group names.
They are only intended as comments.
;
_shelx_estimated_absorpt_t_min 0.775
_shelx_estimated_absorpt_t_max 0.878

loop_
_space_group_symop_operation_xyz
'x, y, z'
'-x, -y, -z'

loop_
_atom_site_label
_atom_site_type_symbol
_atom_site_fract_x
_atom_site_fract_y
_atom_site_fract_z
_atom_site_U_iso_or_equiv
_atom_site_adp_type
_atom_site_occupancy
_atom_site_site_symmetry_order
_atom_site_calc_flag
_atom_site_refinement_flags_posn
_atom_site_refinement_flags_adp
_atom_site_refinement_flags_occupancy
_atom_site_disorder_assembly
_atom_site_disorder_group
N1 N 0.86263(14) 0.45540(15) 0.81163(8) 0.0275(3) Uani 1 1 d . . . . .
H1N1 H 0.817(2) 0.387(2) 0.7940(13) 0.033 Uiso 1 1 d . U . . .
H1N2 H 0.675(2) 0.560(2) 0.6118(13) 0.033 Uiso 1 1 d . U . . .
N2 N 0.69327(13) 0.49337(14) 0.60527(8) 0.0232(3) Uani 1 1 d . . . . .
H2N2 H 0.629(2) 0.4418(19) 0.5999(12) 0.028 Uiso 1 1 d . U . . .
N3 N 0.60408(13) 0.45607(14) 0.34219(8) 0.0243(3) Uani 1 1 d . . . . .
H1N3 H 0.571(2) 0.5180(19) 0.3546(12) 0.029 Uiso 1 1 d . U . . .
H2N3 H 0.545(2) 0.397(2) 0.3353(12) 0.029 Uiso 1 1 d . U . . .
C17 C 0.86539(15) 0.43805(16) 0.94131(9) 0.0249(4) Uani 1 1 d . . . . .
C18 C 0.84400(15) 0.52117(16) 0.99259(10) 0.0256(4) Uani 1 1 d . . . . .
C19 C 0.87642(17) 0.63297(17) 0.99195(10) 0.0298(4) Uani 1 1 d . . . . .
H19 H 0.912692 0.653097 0.955020 0.036 Uiso 1 1 calc R U . . .
C20 C 0.85649(19) 0.71093(19) 1.04299(11) 0.0361(5) Uani 1 1 d . . . . .
H20 H 0.879186 0.784404 1.041294 0.043 Uiso 1 1 calc R U . . .
C21 C 0.8022(2) 0.6835(2) 1.09866(11) 0.0412(6) Uani 1 1 d . . . . .
H21 H 0.787923 0.738591 1.133704 0.049 Uiso 1 1 calc R U . . .
C22 C 0.77042(18) 0.5791(2) 1.10210(11) 0.0356(5) Uani 1 1 d . . . . .
H22 H 0.734180 0.561881 1.139732 0.043 Uiso 1 1 calc R U . . .
C23 C 0.79046(16) 0.49445(18) 1.05020(10) 0.0297(4) Uani 1 1 d . . . . .
C24 C 0.76222(16) 0.38777(19) 1.05529(10) 0.0319(4) Uani 1 1 d . . . . .
H24 H 0.728346 0.371125 1.093921 0.038 Uiso 1 1 calc R U . . .
C25 C 0.78208(16) 0.30497(18) 1.00556(11) 0.0307(4) Uani 1 1 d . . . . .
C26 C 0.75506(19) 0.1956(2) 1.01205(13) 0.0405(5) Uani 1 1 d . . . . .
H26 H 0.723440 0.179355 1.051552 0.049 Uiso 1 1 calc R U . . .
C27 C 0.7737(2) 0.1146(2) 0.96301(13) 0.0430(5) Uani 1 1 d . . . . .
H27 H 0.755796 0.042668 0.968454 0.052 Uiso 1 1 calc R U . . .
C28 C 0.8198(2) 0.13796(19) 0.90375(13) 0.0402(5) Uani 1 1 d . . . . .
H28 H 0.831239 0.080837 0.868982 0.048 Uiso 1 1 calc R U . . .
C29 C 0.84820(18) 0.24112(17) 0.89554(11) 0.0321(4) Uani 1 1 d . . . . .
H29 H 0.879198 0.254354 0.855209 0.039 Uiso 1 1 calc R U . . .
C30 C 0.83221(16) 0.32971(16) 0.94649(10) 0.0271(4) Uani 1 1 d . . . . .
C31 C 0.93018(16) 0.46369(16) 0.88366(10) 0.0261(4) Uani 1 1 d . . . . .
H31A H 0.978784 0.538128 0.901499 0.031 Uiso 1 1 calc R U . . .
H31B H 0.982256 0.414873 0.878050 0.031 Uiso 1 1 calc R U . . .
C32 C 0.79602(16) 0.53637(17) 0.80838(10) 0.0274(4) Uani 1 1 d . . . . .
H32A H 0.848748 0.608346 0.816710 0.033 Uiso 1 1 calc R U . . .
H32B H 0.751172 0.538454 0.846825 0.033 Uiso 1 1 calc R U . . .
C33 C 0.71503(17) 0.51072(17) 0.73563(10) 0.0290(4) Uani 1 1 d . . . . .
H33A H 0.674350 0.568872 0.734270 0.035 Uiso 1 1 calc R U . . .
H33B H 0.656906 0.442773 0.730211 0.035 Uiso 1 1 calc R U . . .
C34 C 0.77570(16) 0.49910(16) 0.67251(10) 0.0260(4) Uani 1 1 d . . . . .
H34A H 0.842061 0.561605 0.680970 0.031 Uiso 1 1 calc R U . . .
H34B H 0.804290 0.432798 0.667614 0.031 Uiso 1 1 calc R U . . .
C35 C 0.73836(15) 0.47407(16) 0.53799(9) 0.0246(4) Uani 1 1 d . . . . .
H35A H 0.761994 0.405145 0.531363 0.029 Uiso 1 1 calc R U . . .
H35B H 0.806261 0.532834 0.541221 0.029 Uiso 1 1 calc R U . . .
C36 C 0.64512(15) 0.46976(15) 0.47426(9) 0.0239(4) Uani 1 1 d . . . . .
H36A H 0.579455 0.407834 0.469118 0.029 Uiso 1 1 calc R U . . .
H36B H 0.617559 0.536569 0.482704 0.029 Uiso 1 1 calc R U . . .
C37 C 0.69224(15) 0.45815(16) 0.40585(9) 0.0249(4) Uani 1 1 d . . . . .
H37A H 0.759233 0.519180 0.411843 0.030 Uiso 1 1 calc R U . . .
H37B H 0.718510 0.390651 0.397291 0.030 Uiso 1 1 calc R U . . .
C38 C 0.65631(17) 0.4568(2) 0.27696(11) 0.0346(5) Uani 1 1 d . . . . .
H38A H 0.693196 0.395688 0.269364 0.041 Uiso 1 1 calc R U . . .
H38B H 0.717183 0.524109 0.286675 0.041 Uiso 1 1 calc R U . . .
C39 C 0.57279(16) 0.4488(2) 0.20809(11) 0.0332(5) Uani 1 1 d . . . . .
C40 C 0.53265(17) 0.3506(2) 0.15581(11) 0.0336(5) Uani 1 1 d . . . . .
C41 C 0.55444(19) 0.2500(2) 0.16584(12) 0.0394(5) Uani 1 1 d . . . . .
H41 H 0.595487 0.247304 0.211075 0.047 Uiso 1 1 calc R U . . .
C42 C 0.5181(2) 0.1591(2) 0.11267(13) 0.0450(6) Uani 1 1 d . . . . .
H42 H 0.535325 0.094307 0.121241 0.054 Uiso 1 1 calc R U . . .
C43 C 0.4548(2) 0.1577(2) 0.04418(13) 0.0447(6) Uani 1 1 d . . . . .
H43 H 0.430149 0.092957 0.007388 0.054 Uiso 1 1 calc R U . . .
C44 C 0.43016(19) 0.2499(2) 0.03226(12) 0.0401(5) Uani 1 1 d . . . . .
H44 H 0.387589 0.249208 -0.013364 0.048 Uiso 1 1 calc R U . . .
C45 C 0.46657(17) 0.3483(2) 0.08652(11) 0.0353(5) Uani 1 1 d . . . . .
C46 C 0.44012(17) 0.4425(2) 0.07370(11) 0.0351(5) Uani 1 1 d . . . . .
H46 H 0.396605 0.440522 0.028077 0.042 Uiso 1 1 calc R U . . .
C47 C 0.47521(16) 0.5391(2) 0.12533(11) 0.0345(5) Uani 1 1 d . . . . .
C48 C 0.44491(19) 0.6345(2) 0.11184(12) 0.0405(5) Uani 1 1 d . . . . .
H48 H 0.399224 0.631495 0.066676 0.049 Uiso 1 1 calc R U . . .
C49 C 0.4798(2) 0.7288(2) 0.16185(14) 0.0470(6) Uani 1 1 d . . . . .
H49 H 0.456913 0.790879 0.152407 0.056 Uiso 1 1 calc R U . . .
C50 C 0.5510(2) 0.7349(2) 0.22887(14) 0.0468(6) Uani 1 1 d . . . . .
H50 H 0.576604 0.801693 0.263687 0.056 Uiso 1 1 calc R U . . .
C51 C 0.58321(18) 0.6460(2) 0.24383(12) 0.0396(5) Uani 1 1 d . . . . .
H51 H 0.632409 0.652572 0.288468 0.048 Uiso 1 1 calc R U . . .
C52 C 0.54448(16) 0.54367(19) 0.19389(11) 0.0332(5) Uani 1 1 d . . . . .
O1A O 0.69034(14) 0.70070(12) 0.62560(8) 0.0378(3) Uani 1 1 d . . . . .
O2A O 0.54997(12) 0.73628(12) 0.68050(8) 0.0347(3) Uani 1 1 d . . . . .
O3A O 1.16070(13) 1.03703(12) 0.92226(8) 0.0378(3) Uani 1 1 d . . . . .
C1A C 0.80033(17) 0.87517(15) 0.77018(10) 0.0271(4) Uani 1 1 d . . . . .
C2A C 0.91828(16) 0.91611(15) 0.78178(10) 0.0270(4) Uani 1 1 d . . . . .
H2A H 0.951649 0.938496 0.744412 0.032 Uiso 1 1 calc R U . . .
C3A C 0.98811(17) 0.92446(16) 0.84848(11) 0.0285(4) Uani 1 1 d . . . . .
C4A C 0.93977(18) 0.89084(17) 0.90329(11) 0.0321(4) Uani 1 1 d . . . . .
H43A H 0.986546 0.898774 0.949010 0.039 Uiso 1 1 calc R U . . .
C5A C 0.82336(19) 0.84591(18) 0.89065(11) 0.0343(4) Uani 1 1 d . . . . .
H5A H 0.790557 0.819936 0.927143 0.041 Uiso 1 1 calc R U . . .
C6A C 0.75396(17) 0.83849(17) 0.82485(11) 0.0307(4) Uani 1 1 d . . . . .
H6A H 0.673895 0.808038 0.816970 0.037 Uiso 1 1 calc R U . . .
C7A C 1.11411(17) 0.97428(16) 0.86444(11) 0.0298(4) Uani 1 1 d . . . . .
C8A C 0.72234(17) 0.87615(16) 0.70059(11) 0.0292(4) Uani 1 1 d . . . . .
H8A H 0.771840 0.897058 0.666608 0.035 Uiso 1 1 calc R U . . .
C9A C 0.65133(19) 0.95925(18) 0.71437(13) 0.0386(5) Uani 1 1 d . . . . .
H9A H 0.602071 0.958415 0.669054 0.058 Uiso 1 1 calc R U . . .
H9B H 0.603703 0.941422 0.748702 0.058 Uiso 1 1 calc R U . . .
H9C H 0.702711 1.031164 0.734173 0.058 Uiso 1 1 calc R U . . .
C10A C 0.64701(17) 0.76199(16) 0.66640(10) 0.0273(4) Uani 1 1 d . . . . .
C11A C 1.18408(17) 0.94444(17) 0.81054(11) 0.0315(4) Uani 1 1 d . . . . .
C12A C 1.14769(19) 0.84883(19) 0.75752(12) 0.0367(5) Uani 1 1 d . . . . .
H12A H 1.074071 0.802957 0.752734 0.044 Uiso 1 1 calc R U . . .
C13A C 1.2189(2) 0.8203(2) 0.71151(13) 0.0440(6) Uani 1 1 d . . . . .
H13A H 1.194189 0.754794 0.675417 0.053 Uiso 1 1 calc R U . . .
C14A C 1.3263(2) 0.8877(2) 0.71835(13) 0.0450(6) Uani 1 1 d . . . . .
H14A H 1.375178 0.867886 0.687112 0.054 Uiso 1 1 calc R U . . .
C15A C 1.36226(19) 0.9833(2) 0.77027(13) 0.0407(5) Uani 1 1 d . . . . .
H15A H 1.435423 1.029483 0.774283 0.049 Uiso 1 1 calc R U . . .
C16A C 1.29213(18) 1.01221(18) 0.81659(12) 0.0352(5) Uani 1 1 d . . . . .
H16A H 1.317304 1.077970 0.852441 0.042 Uiso 1 1 calc R U . . .
O1B O 0.48806(11) 0.37278(11) 0.60592(7) 0.0283(3) Uani 1 1 d . . . . .
O2B O 0.30497(12) 0.28776(12) 0.58325(8) 0.0355(3) Uani 1 1 d . . . . .
O3B O 0.80759(16) 0.23420(15) 0.72098(9) 0.0488(4) Uani 1 1 d . . . . .
C1B C 0.55681(19) 0.19375(17) 0.53392(15) 0.0438(6) Uani 1 1 d . . . . .
C2B C 0.63260(19) 0.19348(17) 0.59657(13) 0.0385(5) Uani 1 1 d . . . . .
H2B H 0.606093 0.195234 0.640236 0.046 Uiso 1 1 calc R U . . .
C3B C 0.74622(18) 0.19069(16) 0.59541(11) 0.0311(4) Uani 1 1 d . . . . .
C4B C 0.78532(18) 0.19167(17) 0.53168(11) 0.0327(4) Uani 1 1 d . . . . .
H4B H 0.862706 0.190789 0.530194 0.039 Uiso 1 1 calc R U . . .
C5B C 0.7109(2) 0.19394(19) 0.47055(13) 0.0418(5) Uani 1 1 d . . . . .
H5B H 0.737957 0.195629 0.427324 0.050 Uiso 1 1 calc R U . . .
C6B C 0.5984(2) 0.19378(19) 0.47159(14) 0.0438(6) Uani 1 1 d . . . . .
H6B H 0.548342 0.193694 0.428738 0.053 Uiso 1 1 calc R U . . .
C7B C 0.82578(19) 0.19250(17) 0.66287(11) 0.0343(5) Uani 1 1 d . . . . .
C8B C 0.4309(2) 0.1897(2) 0.53130(16) 0.0483(6) Uani 1 1 d . . . . .
H8B H 0.397355 0.187924 0.480467 0.058 Uiso 1 1 calc R U . . .
C9B C 0.3688(3) 0.0873(2) 0.5459(2) 0.0632(8) Uani 1 1 d . . . . .
H9D H 0.287909 0.087526 0.543763 0.095 Uiso 1 1 calc R U . . .
H9E H 0.374608 0.025698 0.509661 0.095 Uiso 1 1 calc R U . . .
H9F H 0.403043 0.081663 0.593785 0.095 Uiso 1 1 calc R U . . .
C10B C 0.40581(17) 0.28965(17) 0.57836(11) 0.0304(4) Uani 1 1 d . . . . .
C11B C 0.92648(19) 0.14486(19) 0.65854(11) 0.0353(5) Uani 1 1 d . . . . .
C12B C 0.9211(2) 0.05178(19) 0.60695(12) 0.0385(5) Uani 1 1 d . . . . .
H12B H 0.852341 0.018576 0.572137 0.046 Uiso 1 1 calc R U . . .
C13B C 1.0150(2) 0.0072(2) 0.60597(14) 0.0476(6) Uani 1 1 d . . . . .
H13B H 1.009871 -0.057407 0.571538 0.057 Uiso 1 1 calc R U . . .
C14B C 1.1154(2) 0.0569(3) 0.65502(15) 0.0544(7) Uani 1 1 d . . . . .
H14B H 1.180461 0.027514 0.653694 0.065 Uiso 1 1 calc R U . . .
C15B C 1.1223(2) 0.1493(3) 0.70622(14) 0.0570(7) Uani 1 1 d . . . . .
H15B H 1.192116 0.183163 0.739861 0.068 Uiso 1 1 calc R U . . .
C16B C 1.0284(2) 0.1931(2) 0.70902(13) 0.0486(6) Uani 1 1 d . . . . .
H16B H 1.033292 0.255697 0.745150 0.058 Uiso 1 1 calc R U . . .
O1WA O 0.9802(4) 0.5547(4) 0.3984(2) 0.0591(10) Uiso 0.5 1 d . . P A 1
O2WA O 1.0522(4) 0.4963(5) 0.7487(2) 0.0399(10) Uiso 0.5 1 d . . P B 1
O3WA O 1.0422(10) 0.6301(9) 0.5513(7) 0.076(3) Uiso 0.25 1 d . . P C 1
O1E O 0.9242(3) 0.7444(3) 0.47478(19) 0.0461(8) Uiso 0.5 1 d D . P D 1
C1E C 0.9268(6) 0.7228(6) 0.6161(4) 0.0409(18) Uiso 0.5 1 d D . P D 1
C2E C 0.8552(9) 0.7534(8) 0.5494(5) 0.079(3) Uiso 0.5 1 d D . P D 1
O1WB O 0.9838(8) 0.6097(9) 0.4064(5) 0.066(2) Uiso 0.25 1 d . . P E 2
O2WB O 1.0253(7) 0.6021(7) 0.5236(5) 0.052(2) Uiso 0.25 1 d . . P F 2
O3WB O 1.0386(6) 0.4560(6) 0.7336(4) 0.0364(18) Uiso 0.25 1 d . . P G 2
O2E O 0.9174(7) 0.7427(7) 0.6084(4) 0.033(2) Uiso 0.25 1 d D . P H 2
C3E C 0.9081(8) 0.8013(8) 0.4714(5) 0.0375(19) Uiso 0.25 1 d D . P H 2
C4E C 0.8710(10) 0.7326(10) 0.5384(6) 0.040(3) Uiso 0.25 1 d D . P H 2
O1WC O 0.9621(6) 0.4561(6) 0.3908(4) 0.0430(15) Uiso 0.25 1 d . . P I 3
O2WC O 1.0596(7) 0.5978(7) 0.6377(5) 0.0584(19) Uiso 0.25 1 d . . P J 3
O3WC O 1.0585(6) 0.5347(7) 0.7553(4) 0.0351(19) Uiso 0.25 1 d . . P K 3

loop_
_atom_site_aniso_label
_atom_site_aniso_U_11
_atom_site_aniso_U_22
_atom_site_aniso_U_33
_atom_site_aniso_U_23
_atom_site_aniso_U_13
_atom_site_aniso_U_12
N1 0.0278(8) 0.0377(9) 0.0179(7) 0.0056(7) 0.0022(6) 0.0128(7)
N2 0.0205(8) 0.0296(8) 0.0197(7) 0.0069(6) 0.0014(6) 0.0074(6)
N3 0.0184(7) 0.0358(9) 0.0208(7) 0.0098(6) 0.0028(6) 0.0092(7)
C17 0.0186(8) 0.0385(10) 0.0174(8) 0.0056(7) -0.0005(7) 0.0103(7)
C18 0.0182(9) 0.0394(10) 0.0196(8) 0.0061(7) 0.0002(7) 0.0113(7)
C19 0.0271(10) 0.0396(11) 0.0216(9) 0.0041(8) -0.0004(7) 0.0126(8)
C20 0.0360(11) 0.0418(12) 0.0283(10) 0.0015(9) -0.0039(8) 0.0190(9)
C21 0.0373(12) 0.0620(15) 0.0241(10) -0.0030(10) -0.0007(9) 0.0299(11)
C22 0.0279(10) 0.0625(14) 0.0214(9) 0.0074(9) 0.0053(8) 0.0241(10)
C23 0.0197(9) 0.0507(12) 0.0201(9) 0.0069(8) 0.0016(7) 0.0150(8)
C24 0.0214(9) 0.0545(13) 0.0238(9) 0.0154(9) 0.0055(7) 0.0116(9)
C25 0.0213(9) 0.0441(11) 0.0272(10) 0.0120(8) 0.0004(7) 0.0091(8)
C26 0.0300(11) 0.0522(13) 0.0415(12) 0.0228(11) 0.0029(9) 0.0070(10)
C27 0.0400(13) 0.0397(12) 0.0464(13) 0.0157(10) -0.0023(10) 0.0065(10)
C28 0.0387(12) 0.0380(12) 0.0388(12) 0.0042(9) -0.0039(9) 0.0113(9)
C29 0.0305(10) 0.0387(11) 0.0257(10) 0.0050(8) 0.0003(8) 0.0117(8)
C30 0.0211(9) 0.0376(10) 0.0226(9) 0.0080(8) -0.0004(7) 0.0097(8)
C31 0.0241(9) 0.0362(10) 0.0193(8) 0.0061(7) 0.0022(7) 0.0122(8)
C32 0.0241(9) 0.0387(10) 0.0205(9) 0.0067(8) 0.0028(7) 0.0121(8)
C33 0.0238(9) 0.0412(11) 0.0223(9) 0.0082(8) 0.0017(7) 0.0105(8)
C34 0.0216(9) 0.0362(10) 0.0196(9) 0.0074(7) -0.0003(7) 0.0085(7)
C35 0.0204(9) 0.0331(10) 0.0206(9) 0.0067(7) 0.0025(7) 0.0083(7)
C36 0.0207(9) 0.0311(9) 0.0207(9) 0.0070(7) 0.0022(7) 0.0089(7)
C37 0.0192(9) 0.0367(10) 0.0207(9) 0.0094(7) 0.0011(7) 0.0106(7)
C38 0.0226(10) 0.0623(14) 0.0237(10) 0.0169(9) 0.0059(8) 0.0139(9)
C39 0.0185(9) 0.0627(14) 0.0246(10) 0.0191(9) 0.0071(7) 0.0128(9)
C40 0.0223(9) 0.0617(14) 0.0248(10) 0.0180(9) 0.0089(8) 0.0176(9)
C41 0.0310(11) 0.0684(15) 0.0289(10) 0.0186(10) 0.0103(9) 0.0247(11)
C42 0.0445(13) 0.0654(16) 0.0391(12) 0.0196(11) 0.0161(10) 0.0318(12)
C43 0.0420(13) 0.0662(16) 0.0317(11) 0.0087(11) 0.0109(10) 0.0265(12)
C44 0.0307(11) 0.0679(15) 0.0263(10) 0.0116(10) 0.0067(8) 0.0216(10)
C45 0.0223(10) 0.0642(14) 0.0257(10) 0.0164(10) 0.0075(8) 0.0168(9)
C46 0.0229(10) 0.0613(14) 0.0257(10) 0.0174(9) 0.0042(8) 0.0142(9)
C47 0.0187(9) 0.0584(14) 0.0293(10) 0.0201(10) 0.0028(8) 0.0079(9)
C48 0.0287(11) 0.0566(14) 0.0364(12) 0.0225(10) -0.0024(9) 0.0069(10)
C49 0.0405(13) 0.0497(14) 0.0484(14) 0.0243(11) -0.0047(11) 0.0037(10)
C50 0.0433(13) 0.0499(14) 0.0406(13) 0.0180(11) -0.0033(10) -0.0013(11)
C51 0.0275(11) 0.0577(14) 0.0316(11) 0.0201(10) 0.0003(8) 0.0012(10)
C52 0.0187(9) 0.0572(13) 0.0271(10) 0.0192(9) 0.0049(8) 0.0077(9)
O1A 0.0427(9) 0.0332(8) 0.0388(8) 0.0053(6) 0.0127(7) 0.0121(6)
O2A 0.0280(7) 0.0380(8) 0.0346(8) 0.0057(6) 0.0031(6) 0.0058(6)
O3A 0.0328(8) 0.0398(8) 0.0336(8) 0.0005(6) -0.0020(6) 0.0077(6)
C1A 0.0264(10) 0.0269(9) 0.0271(9) 0.0028(7) 0.0015(8) 0.0111(7)
C2A 0.0260(9) 0.0290(9) 0.0256(9) 0.0033(7) 0.0034(7) 0.0106(7)
C3A 0.0267(10) 0.0301(10) 0.0287(10) 0.0031(8) 0.0028(8) 0.0125(8)
C4A 0.0320(11) 0.0376(11) 0.0262(10) 0.0059(8) 0.0005(8) 0.0130(8)
C5A 0.0352(11) 0.0399(11) 0.0292(10) 0.0093(9) 0.0068(8) 0.0113(9)
C6A 0.0249(10) 0.0342(10) 0.0323(10) 0.0054(8) 0.0040(8) 0.0093(8)
C7A 0.0286(10) 0.0315(10) 0.0294(10) 0.0074(8) 0.0002(8) 0.0116(8)
C8A 0.0249(9) 0.0311(10) 0.0305(10) 0.0068(8) 0.0007(8) 0.0086(8)
C9A 0.0346(11) 0.0344(11) 0.0444(12) 0.0073(9) -0.0031(9) 0.0133(9)
C10A 0.0271(10) 0.0305(10) 0.0234(9) 0.0073(7) -0.0013(7) 0.0095(8)
C11A 0.0246(10) 0.0391(11) 0.0329(10) 0.0106(9) 0.0008(8) 0.0142(8)
C12A 0.0276(10) 0.0447(12) 0.0385(11) 0.0063(9) 0.0050(9) 0.0150(9)
C13A 0.0392(13) 0.0546(14) 0.0406(12) 0.0044(11) 0.0075(10) 0.0239(11)
C14A 0.0329(12) 0.0708(17) 0.0404(12) 0.0161(12) 0.0108(10) 0.0274(11)
C15A 0.0276(11) 0.0562(14) 0.0450(13) 0.0214(11) 0.0067(9) 0.0162(10)
C16A 0.0272(10) 0.0413(11) 0.0390(11) 0.0143(9) -0.0001(8) 0.0131(9)
O1B 0.0225(7) 0.0294(7) 0.0322(7) 0.0079(6) 0.0031(5) 0.0057(5)
O2B 0.0231(7) 0.0407(8) 0.0403(8) 0.0078(6) 0.0035(6) 0.0067(6)
O3B 0.0617(11) 0.0532(10) 0.0303(8) -0.0011(7) 0.0084(8) 0.0226(9)
C1B 0.0277(11) 0.0249(10) 0.0694(16) -0.0011(10) -0.0044(10) 0.0085(8)
C2B 0.0345(11) 0.0306(10) 0.0475(13) -0.0009(9) 0.0102(10) 0.0097(9)
C3B 0.0315(10) 0.0268(9) 0.0338(11) 0.0029(8) 0.0035(8) 0.0109(8)
C4B 0.0298(10) 0.0326(10) 0.0352(11) 0.0085(8) 0.0029(8) 0.0092(8)
C5B 0.0421(13) 0.0428(12) 0.0386(12) 0.0144(10) -0.0007(10) 0.0085(10)
C6B 0.0397(13) 0.0381(12) 0.0479(14) 0.0108(10) -0.0083(10) 0.0092(10)
C7B 0.0400(12) 0.0333(10) 0.0271(10) 0.0018(8) 0.0047(9) 0.0101(9)
C8B 0.0317(12) 0.0404(13) 0.0653(17) 0.0004(11) 0.0018(11) 0.0098(10)
C9B 0.0457(15) 0.0406(14) 0.094(2) -0.0008(14) 0.0191(15) 0.0030(11)
C10B 0.0238(10) 0.0339(10) 0.0328(10) 0.0107(8) -0.0010(8) 0.0080(8)
C11B 0.0358(11) 0.0444(12) 0.0265(10) 0.0095(9) 0.0014(8) 0.0145(9)
C12B 0.0424(13) 0.0410(12) 0.0352(11) 0.0106(9) 0.0043(9) 0.0187(10)
C13B 0.0532(15) 0.0538(14) 0.0479(14) 0.0189(11) 0.0135(11) 0.0311(12)
C14B 0.0450(14) 0.085(2) 0.0513(15) 0.0336(15) 0.0133(12) 0.0370(14)
C15B 0.0387(14) 0.092(2) 0.0391(13) 0.0175(14) -0.0027(11) 0.0190(14)
C16B 0.0430(14) 0.0659(16) 0.0317(12) 0.0048(11) -0.0007(10) 0.0148(12)

loop_
_atom_type_symbol
_atom_type_description
_atom_type_scat_dispersion_real
_atom_type_scat_dispersion_imag
_atom_type_scat_source
C C 0.0181 0.0091 'International Tables Vol C Tables 4.2.6.8 and 6.1.1.4'
H H 0.0000 0.0000 'International Tables Vol C Tables 4.2.6.8 and 6.1.1.4'
N N 0.0311 0.0180 'International Tables Vol C Tables 4.2.6.8 and 6.1.1.4'
O O 0.0492 0.0322 'International Tables Vol C Tables 4.2.6.8 and 6.1.1.4'

loop_
_citation_id
_citation_doi
_citation_year
1 10.1039/D2CC01107G 2022

loop_
_geom_angle_atom_site_label_1
_geom_angle_atom_site_label_2
_geom_angle_atom_site_label_3
_geom_angle
_geom_angle_site_symmetry_1
_geom_angle_site_symmetry_3
_geom_angle_publ_flag
C32 N1 C31 114.80(15) . . ?
C32 N1 H1N1 111.0(16) . . ?
C31 N1 H1N1 109.5(16) . . ?
C35 N2 C34 115.17(14) . . ?
C35 N2 H1N2 108.7(15) . . ?
C34 N2 H1N2 105.3(15) . . ?
C35 N2 H2N2 108.3(15) . . ?
C34 N2 H2N2 110.5(15) . . ?
H1N2 N2 H2N2 109(2) . . ?
C37 N3 C38 110.54(14) . . ?
C37 N3 H1N3 107.9(14) . . ?
C38 N3 H1N3 112.3(14) . . ?
C37 N3 H2N3 108.8(15) . . ?
C38 N3 H2N3 112.1(15) . . ?
H1N3 N3 H2N3 105(2) . . ?
C30 C17 C18 119.59(17) . . ?
C30 C17 C31 119.24(17) . . ?
C18 C17 C31 121.04(18) . . ?
C17 C18 C19 123.18(18) . . ?
C17 C18 C23 119.48(18) . . ?
C19 C18 C23 117.31(18) . . ?
C20 C19 C18 121.6(2) . . ?
C20 C19 H19 119.2 . . ?
C18 C19 H19 119.2 . . ?
C19 C20 C21 120.6(2) . . ?
C19 C20 H20 119.7 . . ?
C21 C20 H20 119.7 . . ?
C22 C21 C20 120.3(2) . . ?
C22 C21 H21 119.9 . . ?
C20 C21 H21 119.9 . . ?
C21 C22 C23 121.2(2) . . ?
C21 C22 H22 119.4 . . ?
C23 C22 H22 119.4 . . ?
C24 C23 C22 121.31(19) . . ?
C24 C23 C18 119.66(18) . . ?
C22 C23 C18 119.0(2) . . ?
C25 C24 C23 121.86(18) . . ?
C25 C24 H24 119.1 . . ?
C23 C24 H24 119.1 . . ?
C24 C25 C26 121.5(2) . . ?
C24 C25 C30 119.23(19) . . ?
C26 C25 C30 119.2(2) . . ?
C27 C26 C25 121.4(2) . . ?
C27 C26 H26 119.3 . . ?
C25 C26 H26 119.3 . . ?
C26 C27 C28 119.6(2) . . ?
C26 C27 H27 120.2 . . ?
C28 C27 H27 120.2 . . ?
C29 C28 C27 121.2(2) . . ?
C29 C28 H28 119.4 . . ?
C27 C28 H28 119.4 . . ?
C28 C29 C30 121.3(2) . . ?
C28 C29 H29 119.3 . . ?
C30 C29 H29 119.3 . . ?
C17 C30 C29 122.76(18) . . ?
C17 C30 C25 120.10(18) . . ?
C29 C30 C25 117.12(19) . . ?
N1 C31 C17 117.83(15) . . ?
N1 C31 H31A 107.8 . . ?
C17 C31 H31A 107.8 . . ?
N1 C31 H31B 107.8 . . ?
C17 C31 H31B 107.8 . . ?
H31A C31 H31B 107.2 . . ?
N1 C32 C33 110.93(16) . . ?
N1 C32 H32A 109.5 . . ?
C33 C32 H32A 109.5 . . ?
N1 C32 H32B 109.5 . . ?
C33 C32 H32B 109.5 . . ?
H32A C32 H32B 108.0 . . ?
C32 C33 C34 113.33(16) . . ?
C32 C33 H33A 108.9 . . ?
C34 C33 H33A 108.9 . . ?
C32 C33 H33B 108.9 . . ?
C34 C33 H33B 108.9 . . ?
H33A C33 H33B 107.7 . . ?
N2 C34 C33 109.11(15) . . ?
N2 C34 H34A 109.9 . . ?
C33 C34 H34A 109.9 . . ?
N2 C34 H34B 109.9 . . ?
C33 C34 H34B 109.9 . . ?
H34A C34 H34B 108.3 . . ?
N2 C35 C36 109.21(14) . . ?
N2 C35 H35A 109.8 . . ?
C36 C35 H35A 109.8 . . ?
N2 C35 H35B 109.8 . . ?
C36 C35 H35B 109.8 . . ?
H35A C35 H35B 108.3 . . ?
C37 C36 C35 109.93(14) . . ?
C37 C36 H36A 109.7 . . ?
C35 C36 H36A 109.7 . . ?
C37 C36 H36B 109.7 . . ?
C35 C36 H36B 109.7 . . ?
H36A C36 H36B 108.2 . . ?
N3 C37 C36 111.65(14) . . ?
N3 C37 H37A 109.3 . . ?
C36 C37 H37A 109.3 . . ?
N3 C37 H37B 109.3 . . ?
C36 C37 H37B 109.3 . . ?
H37A C37 H37B 108.0 . . ?
N3 C38 C39 114.98(16) . . ?
N3 C38 H38A 108.5 . . ?
C39 C38 H38A 108.5 . . ?
N3 C38 H38B 108.5 . . ?
C39 C38 H38B 108.5 . . ?
H38A C38 H38B 107.5 . . ?
C40 C39 C52 120.13(18) . . ?
C40 C39 C38 120.5(2) . . ?
C52 C39 C38 119.1(2) . . ?
C39 C40 C41 124.20(19) . . ?
C39 C40 C45 119.6(2) . . ?
C41 C40 C45 116.2(2) . . ?
C42 C41 C40 121.7(2) . . ?
C42 C41 H41 119.1 . . ?
C40 C41 H41 119.1 . . ?
C41 C42 C43 121.7(2) . . ?
C41 C42 H42 119.1 . . ?
C43 C42 H42 119.1 . . ?
C44 C43 C42 119.0(2) . . ?
C44 C43 H43 120.5 . . ?
C42 C43 H43 120.5 . . ?
C43 C44 C45 121.6(2) . . ?
C43 C44 H44 119.2 . . ?
C45 C44 H44 119.2 . . ?
C46 C45 C44 121.04(19) . . ?
C46 C45 C40 119.2(2) . . ?
C44 C45 C40 119.7(2) . . ?
C47 C46 C45 122.10(19) . . ?
C47 C46 H46 119.0 . . ?
C45 C46 H46 119.0 . . ?
C46 C47 C48 121.35(19) . . ?
C46 C47 C52 119.3(2) . . ?
C48 C47 C52 119.3(2) . . ?
C49 C48 C47 121.4(2) . . ?
C49 C48 H48 119.3 . . ?
C47 C48 H48 119.3 . . ?
C48 C49 C50 119.7(2) . . ?
C48 C49 H49 120.2 . . ?
C50 C49 H49 120.2 . . ?
C51 C50 C49 120.9(2) . . ?
C51 C50 H50 119.5 . . ?
C49 C50 H50 119.5 . . ?
C50 C51 C52 121.4(2) . . ?
C50 C51 H51 119.3 . . ?
C52 C51 H51 119.3 . . ?
C39 C52 C51 123.23(19) . . ?
C39 C52 C47 119.5(2) . . ?
C51 C52 C47 117.2(2) . . ?
C2A C1A C6A 118.77(18) . . ?
C2A C1A C8A 120.62(18) . . ?
C6A C1A C8A 120.53(18) . . ?
C1A C2A C3A 120.25(19) . . ?
C1A C2A H2A 119.9 . . ?
C3A C2A H2A 119.9 . . ?
C4A C3A C2A 120.13(18) . . ?
C4A C3A C7A 118.04(18) . . ?
C2A C3A C7A 121.75(18) . . ?
C5A C4A C3A 119.52(19) . . ?
C5A C4A H43A 120.2 . . ?
C3A C4A H43A 120.2 . . ?
C4A C5A C6A 120.4(2) . . ?
C4A C5A H5A 119.8 . . ?
C6A C5A H5A 119.8 . . ?
C5A C6A C1A 120.87(19) . . ?
C5A C6A H6A 119.6 . . ?
C1A C6A H6A 119.6 . . ?
O3A C7A C11A 119.76(19) . . ?
O3A C7A C3A 120.39(19) . . ?
C11A C7A C3A 119.82(17) . . ?
C1A C8A C9A 110.94(17) . . ?
C1A C8A C10A 109.20(16) . . ?
C9A C8A C10A 112.24(17) . . ?
C1A C8A H8A 108.1 . . ?
C9A C8A H8A 108.1 . . ?
C10A C8A H8A 108.1 . . ?
C8A C9A H9A 109.5 . . ?
C8A C9A H9B 109.5 . . ?
H9A C9A H9B 109.5 . . ?
C8A C9A H9C 109.5 . . ?
H9A C9A H9C 109.5 . . ?
H9B C9A H9C 109.5 . . ?
O2A C10A O1A 125.13(19) . . ?
O2A C10A C8A 119.07(18) . . ?
O1A C10A C8A 115.81(18) . . ?
C12A C11A C16A 119.6(2) . . ?
C12A C11A C7A 121.80(19) . . ?
C16A C11A C7A 118.52(19) . . ?
C11A C12A C13A 120.0(2) . . ?
C11A C12A H12A 120.0 . . ?
C13A C12A H12A 120.0 . . ?
C12A C13A C14A 119.9(2) . . ?
C12A C13A H13A 120.0 . . ?
C14A C13A H13A 120.0 . . ?
C15A C14A C13A 120.3(2) . . ?
C15A C14A H14A 119.9 . . ?
C13A C14A H14A 119.9 . . ?
C14A C15A C16A 120.2(2) . . ?
C14A C15A H15A 119.9 . . ?
C16A C15A H15A 119.9 . . ?
C15A C16A C11A 119.9(2) . . ?
C15A C16A H16A 120.0 . . ?
C11A C16A H16A 120.0 . . ?
C6B C1B C2B 118.3(2) . . ?
C6B C1B C8B 118.8(2) . . ?
C2B C1B C8B 122.8(3) . . ?
C3B C2B C1B 120.9(2) . . ?
C3B C2B H2B 119.6 . . ?
C1B C2B H2B 119.6 . . ?
C4B C3B C2B 119.1(2) . . ?
C4B C3B C7B 120.81(19) . . ?
C2B C3B C7B 120.0(2) . . ?
C5B C4B C3B 119.7(2) . . ?
C5B C4B H4B 120.2 . . ?
C3B C4B H4B 120.2 . . ?
C6B C5B C4B 120.9(2) . . ?
C6B C5B H5B 119.6 . . ?
C4B C5B H5B 119.6 . . ?
C5B C6B C1B 121.1(2) . . ?
C5B C6B H6B 119.5 . . ?
C1B C6B H6B 119.5 . . ?
O3B C7B C11B 121.1(2) . . ?
O3B C7B C3B 119.2(2) . . ?
C11B C7B C3B 119.74(18) . . ?
C9B C8B C1B 111.7(2) . . ?
C9B C8B C10B 111.3(2) . . ?
C1B C8B C10B 115.19(19) . . ?
C9B C8B H8B 106.0 . . ?
C1B C8B H8B 106.0 . . ?
C10B C8B H8B 106.0 . . ?
C8B C9B H9D 109.5 . . ?
C8B C9B H9E 109.5 . . ?
H9D C9B H9E 109.5 . . ?
C8B C9B H9F 109.5 . . ?
H9D C9B H9F 109.5 . . ?
H9E C9B H9F 109.5 . . ?
O2B C10B O1B 122.83(19) . . ?
O2B C10B C8B 118.45(18) . . ?
O1B C10B C8B 118.52(18) . . ?
C12B C11B C16B 118.9(2) . . ?
C12B C11B C7B 122.05(19) . . ?
C16B C11B C7B 119.0(2) . . ?
C13B C12B C11B 120.7(2) . . ?
C13B C12B H12B 119.7 . . ?
C11B C12B H12B 119.7 . . ?
C14B C13B C12B 119.7(3) . . ?
C14B C13B H13B 120.2 . . ?
C12B C13B H13B 120.2 . . ?
C13B C14B C15B 120.3(2) . . ?
C13B C14B H14B 119.9 . . ?
C15B C14B H14B 119.9 . . ?
C16B C15B C14B 120.6(2) . . ?
C16B C15B H15B 119.7 . . ?
C14B C15B H15B 119.7 . . ?
C15B C16B C11B 119.8(2) . . ?
C15B C16B H16B 120.1 . . ?
C11B C16B H16B 120.1 . . ?
C1E C2E O1E 111.7(6) . . ?
O2E C4E C3E 134.5(9) . . ?

loop_
_geom_bond_atom_site_label_1
_geom_bond_atom_site_label_2
_geom_bond_distance
_geom_bond_site_symmetry_2
_geom_bond_publ_flag
N1 C32 1.463(2) . ?
N1 C31 1.477(2) . ?
N1 H1N1 0.91(3) . ?
N2 C35 1.489(2) . ?
N2 C34 1.495(2) . ?
N2 H1N2 0.92(3) . ?
N2 H2N2 0.90(3) . ?
N3 C37 1.496(2) . ?
N3 C38 1.503(2) . ?
N3 H1N3 0.98(2) . ?
N3 H2N3 0.91(3) . ?
C17 C30 1.416(3) . ?
C17 C18 1.415(3) . ?
C17 C31 1.516(3) . ?
C18 C19 1.434(3) . ?
C18 C23 1.443(3) . ?
C19 C20 1.361(3) . ?
C19 H19 0.9500 . ?
C20 C21 1.418(3) . ?
C20 H20 0.9500 . ?
C21 C22 1.356(4) . ?
C21 H21 0.9500 . ?
C22 C23 1.428(3) . ?
C22 H22 0.9500 . ?
C23 C24 1.390(3) . ?
C24 C25 1.387(3) . ?
C24 H24 0.9500 . ?
C25 C26 1.432(3) . ?
C25 C30 1.440(3) . ?
C26 C27 1.356(4) . ?
C26 H26 0.9500 . ?
C27 C28 1.414(4) . ?
C27 H27 0.9500 . ?
C28 C29 1.366(3) . ?
C28 H28 0.9500 . ?
C29 C30 1.432(3) . ?
C29 H29 0.9500 . ?
C31 H31A 0.9900 . ?
C31 H31B 0.9900 . ?
C32 C33 1.522(2) . ?
C32 H32A 0.9900 . ?
C32 H32B 0.9900 . ?
C33 C34 1.524(3) . ?
C33 H33A 0.9900 . ?
C33 H33B 0.9900 . ?
C34 H34A 0.9900 . ?
C34 H34B 0.9900 . ?
C35 C36 1.525(2) . ?
C35 H35A 0.9900 . ?
C35 H35B 0.9900 . ?
C36 C37 1.518(2) . ?
C36 H36A 0.9900 . ?
C36 H36B 0.9900 . ?
C37 H37A 0.9900 . ?
C37 H37B 0.9900 . ?
C38 C39 1.518(3) . ?
C38 H38A 0.9900 . ?
C38 H38B 0.9900 . ?
C39 C40 1.407(3) . ?
C39 C52 1.417(3) . ?
C40 C41 1.435(3) . ?
C40 C45 1.445(3) . ?
C41 C42 1.351(4) . ?
C41 H41 0.9500 . ?
C42 C43 1.422(3) . ?
C42 H42 0.9500 . ?
C43 C44 1.352(4) . ?
C43 H43 0.9500 . ?
C44 C45 1.427(3) . ?
C44 H44 0.9500 . ?
C45 C46 1.391(3) . ?
C46 C47 1.385(3) . ?
C46 H46 0.9500 . ?
C47 C48 1.429(3) . ?
C47 C52 1.442(3) . ?
C48 C49 1.348(4) . ?
C48 H48 0.9500 . ?
C49 C50 1.423(3) . ?
C49 H49 0.9500 . ?
C50 C51 1.366(4) . ?
C50 H50 0.9500 . ?
C51 C52 1.425(3) . ?
C51 H51 0.9500 . ?
O1A C10A 1.264(2) . ?
O2A C10A 1.249(3) . ?
O3A C7A 1.223(2) . ?
C1A C2A 1.392(3) . ?
C1A C6A 1.396(3) . ?
C1A C8A 1.527(3) . ?
C2A C3A 1.403(3) . ?
C2A H2A 0.9500 . ?
C3A C4A 1.394(3) . ?
C3A C7A 1.495(3) . ?
C4A C5A 1.381(3) . ?
C4A H43A 0.9500 . ?
C5A C6A 1.390(3) . ?
C5A H5A 0.9500 . ?
C6A H6A 0.9500 . ?
C7A C11A 1.491(3) . ?
C8A C9A 1.529(3) . ?
C8A C10A 1.535(3) . ?
C8A H8A 1.0000 . ?
C9A H9A 0.9800 . ?
C9A H9B 0.9800 . ?
C9A H9C 0.9800 . ?
C11A C12A 1.390(3) . ?
C11A C16A 1.400(3) . ?
C12A C13A 1.389(3) . ?
C12A H12A 0.9500 . ?
C13A C14A 1.389(4) . ?
C13A H13A 0.9500 . ?
C14A C15A 1.379(4) . ?
C14A H14A 0.9500 . ?
C15A C16A 1.385(3) . ?
C15A H15A 0.9500 . ?
C16A H16A 0.9500 . ?
O1B C10B 1.274(2) . ?
O2B C10B 1.242(2) . ?
O3B C7B 1.225(3) . ?
C1B C6B 1.381(4) . ?
C1B C2B 1.407(3) . ?
C1B C8B 1.516(3) . ?
C2B C3B 1.396(3) . ?
C2B H2B 0.9500 . ?
C3B C4B 1.393(3) . ?
C3B C7B 1.494(3) . ?
C4B C5B 1.384(3) . ?
C4B H4B 0.9500 . ?
C5B C6B 1.373(4) . ?
C5B H5B 0.9500 . ?
C6B H6B 0.9500 . ?
C7B C11B 1.491(3) . ?
C8B C9B 1.496(4) . ?
C8B C10B 1.552(3) . ?
C8B H8B 1.0000 . ?
C9B H9D 0.9800 . ?
C9B H9E 0.9800 . ?
C9B H9F 0.9800 . ?
C11B C12B 1.395(3) . ?
C11B C16B 1.397(3) . ?
C12B C13B 1.387(3) . ?
C12B H12B 0.9500 . ?
C13B C14B 1.374(4) . ?
C13B H13B 0.9500 . ?
C14B C15B 1.380(4) . ?
C14B H14B 0.9500 . ?
C15B C16B 1.382(4) . ?
C15B H15B 0.9500 . ?
C16B H16B 0.9500 . ?
O1E C2E 1.780(10) . ?
C1E C2E 1.608(12) . ?
O2E C4E 1.356(14) . ?
C3E C4E 1.780(14) . ?
O1WC O2WC 0.771(9) 2_766 ?
